data_2229069
loop_
_publ_author_name
'bin Shawkataly, Omar'
'Khan, Imthyaz Ahmed'
'Hafiz Malik, H. A.'
'Yeap, Chin Sing'
'Fun, Hoong-Kun'

_publ_section_title
;
 [\m-Bis(di-<i>o</i>-tolylphosphanyl)methane-1:2\k^2^<i>P</i>:<i>P</i>']nonacarbonyl-1\k^3^<i>C</i>,2\k^3^<i>C</i>,3\k^3^<i>C</i>-[diphenyl(phenylsulfanylmethyl)phosphane-3\k<i>P</i>]-<i>triangulo</i>-triruthenium(0)
 dichloromethane 0.25-solvate
;
_journal_coeditor_code HB5785
_journal_issue 2
_journal_name_full 'Acta Crystallographica Section E'
_journal_page_first m195
_journal_page_last m196
_journal_paper_doi 10.1107/S160053681100081X
_journal_volume 67
_journal_year 2011
_chemical_formula_iupac '[Ru3 (C29 H30 P2) (C19 H17 P S) (C O)9], 0.25C H2 Cl2'
_chemical_formula_moiety 'C57 H47 O9 P3 Ru3 S, 0.25(C H2 Cl2)'
_chemical_formula_sum 'C57.25 H47.5 Cl0.5 O9 P3 Ru3 S'
_chemical_formula_weight 1325.36
_chemical_name_systematic
;
[\m-Bis(di-<i>o</i>-tolylphosphanyl)methane-
1:2\k^2^<i>P</i>:<i>P</i>']nonacarbonyl-
1\k^3^<i>C</i>,2\k^3^<i>C</i>,3\k^3^<i>C</i>-
[diphenyl(phenylsulfanylmethyl)phosphane-3\k<i>P</i>]-<i>triangulo</i>-
triruthenium(0) dichloromethane 0.25-solvate
;
_space_group_IT_number 14
_symmetry_cell_setting monoclinic
_symmetry_space_group_name_Hall '-P 2ybc'
_symmetry_space_group_name_H-M 'P 1 21/c 1'
_atom_sites_solution_hydrogens geom
_atom_sites_solution_primary direct
_atom_sites_solution_secondary difmap
_audit_creation_method SHELXL-97
_cell_angle_alpha 90.00
_cell_angle_beta 106.069(3)
_cell_angle_gamma 90.00
_cell_formula_units_Z 4
_cell_length_a 11.022(2)
_cell_length_b 28.576(6)
_cell_length_c 18.454(4)
_cell_measurement_reflns_used 5023
_cell_measurement_temperature 100
_cell_measurement_theta_max 27.85
_cell_measurement_theta_min 2.41
_cell_volume 5585(2)
_computing_cell_refinement 'SAINT (Bruker, 2009)'
_computing_data_collection 'APEX2 (Bruker, 2009)'
_computing_data_reduction 'SAINT (Bruker, 2009)'
_computing_molecular_graphics 'SHELXTL (Sheldrick, 2008)'
_computing_publication_material 'SHELXTL (Sheldrick, 2008) and PLATON (Spek, 2009)'
_computing_structure_refinement 'SHELXTL (Sheldrick, 2008)'
_computing_structure_solution 'SHELXTL (Sheldrick, 2008)'
_diffrn_ambient_temperature 100
_diffrn_measured_fraction_theta_full 0.998
_diffrn_measured_fraction_theta_max 0.998
_diffrn_measurement_device_type 'Bruker APEXII DUO CCD'
_diffrn_measurement_method '\f and \w'
_diffrn_radiation_monochromator graphite
_diffrn_radiation_source 'fine-focus sealed tube'
_diffrn_radiation_type MoK\a
_diffrn_radiation_wavelength 0.71073
_diffrn_reflns_av_R_equivalents 0.0659
_diffrn_reflns_av_sigmaI/netI 0.0718
_diffrn_reflns_limit_h_max 14
_diffrn_reflns_limit_h_min -12
_diffrn_reflns_limit_k_max 37
_diffrn_reflns_limit_k_min -35
_diffrn_reflns_limit_l_max 23
_diffrn_reflns_limit_l_min -23
_diffrn_reflns_number 39779
_diffrn_reflns_theta_full 27.50
_diffrn_reflns_theta_max 27.50
_diffrn_reflns_theta_min 2.39
_diffrn_standards_number 0
_exptl_absorpt_coefficient_mu 1.003
_exptl_absorpt_correction_T_max 0.928
_exptl_absorpt_correction_T_min 0.862
_exptl_absorpt_correction_type multi-scan
_exptl_absorpt_process_details '(<i>SADABS</i>; Bruker, 2009)'
_exptl_crystal_colour orange
_exptl_crystal_density_diffrn 1.576
_exptl_crystal_density_method 'not measured'
_exptl_crystal_description block
_exptl_crystal_F_000 2658
_exptl_crystal_size_max 0.15
_exptl_crystal_size_mid 0.09
_exptl_crystal_size_min 0.08
_refine_diff_density_max 0.545
_refine_diff_density_min -0.655
_refine_ls_extinction_method none
_refine_ls_goodness_of_fit_ref 1.016
_refine_ls_hydrogen_treatment constr
_refine_ls_matrix_type full
_refine_ls_number_parameters 699
_refine_ls_number_reflns 12798
_refine_ls_number_restraints 180
_refine_ls_restrained_S_all 1.010
_refine_ls_R_factor_all 0.0772
_refine_ls_R_factor_gt 0.0397
_refine_ls_shift/su_max 0.001
_refine_ls_shift/su_mean 0.000
_refine_ls_structure_factor_coef Fsqd
_refine_ls_weighting_details 'calc w=1/[\s^2^(Fo^2^)+(0.0285P)^2^+2.1069P] where P=(Fo^2^+2Fc^2^)/3'
_refine_ls_weighting_scheme calc
_refine_ls_wR_factor_gt 0.0764
_refine_ls_wR_factor_ref 0.0921
_reflns_number_gt 8500
_reflns_number_total 12798
_reflns_threshold_expression I>2\s(I)
_cod_data_source_file hb5785.cif
_cod_data_source_block I
_cod_original_sg_symbol_H-M 'P 21/c'
_cod_original_formula_sum 'C57.25 H47.50 Cl0.50 O9 P3 Ru3 S'
_cod_database_code 2229069
_cod_database_fobs_code 2229069

loop_
_symmetry_equiv_pos_as_xyz
'x, y, z'
'-x, y+1/2, -z+1/2'
'-x, -y, -z'
'x, -y-1/2, z-1/2'

loop_
_atom_site_type_symbol
_atom_site_label
_atom_site_fract_x
_atom_site_fract_y
_atom_site_fract_z
_atom_site_U_iso_or_equiv
_atom_site_adp_type
_atom_site_calc_flag
_atom_site_refinement_flags
_atom_site_occupancy
_atom_site_disorder_assembly
_atom_site_disorder_group
Ru Ru1 -0.14245(3) 0.203379(11) 0.156805(15) 0.01570(8) Uani d . 1 . .
Ru Ru2 0.09910(3) 0.204897(11) 0.129353(15) 0.01651(8) Uani d . 1 . .
Ru Ru3 -0.01551(3) 0.117561(11) 0.141835(17) 0.01934(8) Uani d . 1 A .
S S1 -0.34596(12) 0.01710(4) 0.22273(7) 0.0368(3) Uani d . 1 . .
P P1 -0.16719(9) 0.28466(4) 0.13530(5) 0.0168(2) Uani d . 1 . .
P P2 0.12747(9) 0.28484(3) 0.15843(5) 0.0169(2) Uani d . 1 . .
P P3 -0.16771(10) 0.06123(4) 0.14285(6) 0.0209(2) Uani d . 1 . .
O O1 -0.3047(3) 0.18309(10) -0.00412(14) 0.0258(6) Uani d . 1 . .
O O2 -0.3753(3) 0.17910(10) 0.20596(15) 0.0274(7) Uani d . 1 . .
O O3 0.0073(2) 0.20921(10) 0.32350(14) 0.0266(7) Uani d . 1 . .
O O4 0.2607(3) 0.17983(10) 0.28865(14) 0.0288(7) Uani d . 1 . .
O O5 0.3265(3) 0.17506(11) 0.07823(16) 0.0358(8) Uani d . 1 . .
O O6 -0.0517(2) 0.22118(10) -0.03527(14) 0.0251(6) Uani d . 1 . .
O O7 -0.1001(3) 0.11920(10) -0.03116(15) 0.0311(7) Uani d . 1 A .
O O8 0.2027(3) 0.05687(14) 0.1291(2) 0.0571(10) Uani d . 1 A .
O O9 0.0685(3) 0.10898(10) 0.31393(16) 0.0409(8) Uani d . 1 A .
C C1 -0.2515(3) 0.29940(13) 0.03786(19) 0.0174(8) Uani d . 1 . .
C C2 -0.1848(4) 0.31381(14) -0.0127(2) 0.0243(9) Uani d . 1 . .
H H2A -0.0973 0.3161 0.0038 0.029 Uiso calc R 1 . .
C C3 -0.2464(4) 0.32457(16) -0.0863(2) 0.0330(11) Uani d . 1 . .
H H3A -0.2002 0.3338 -0.1191 0.040 Uiso calc R 1 . .
C C4 -0.3756(4) 0.32185(16) -0.1116(2) 0.0349(11) Uani d . 1 . .
H H4A -0.4174 0.3302 -0.1609 0.042 Uiso calc R 1 . .
C C5 -0.4422(4) 0.30662(14) -0.0634(2) 0.0282(10) Uani d . 1 . .
H H5A -0.5296 0.3044 -0.0811 0.034 Uiso calc R 1 . .
C C6 -0.3832(3) 0.29441(14) 0.0110(2) 0.0203(8) Uani d . 1 . .
C C7 -0.2427(3) 0.31845(14) 0.1965(2) 0.0194(8) Uani d . 1 . .
C C8 -0.2342(3) 0.29804(14) 0.2660(2) 0.0213(9) Uani d . 1 . .
H H8A -0.1986 0.2684 0.2761 0.026 Uiso calc R 1 . .
C C9 -0.2771(4) 0.32042(15) 0.3208(2) 0.0251(9) Uani d . 1 . .
H H9A -0.2676 0.3065 0.3676 0.030 Uiso calc R 1 . .
C C10 -0.3339(4) 0.36350(16) 0.3049(2) 0.0323(11) Uani d . 1 . .
H H10A -0.3658 0.3785 0.3405 0.039 Uiso calc R 1 . .
C C11 -0.3436(4) 0.38439(15) 0.2366(2) 0.0293(10) Uani d . 1 . .
H H11A -0.3829 0.4134 0.2267 0.035 Uiso calc R 1 . .
C C12 -0.2963(4) 0.36350(14) 0.1813(2) 0.0244(9) Uani d . 1 . .
C C13 -0.0186(3) 0.31861(13) 0.1525(2) 0.0230(9) Uani d . 1 . .
H H13A -0.0288 0.3414 0.1123 0.028 Uiso calc R 1 . .
H H13B -0.0068 0.3358 0.1993 0.028 Uiso calc R 1 . .
C C14 0.1976(4) 0.32245(14) 0.0999(2) 0.0233(9) Uani d . 1 . .
C C15 0.1957(3) 0.30541(15) 0.0289(2) 0.0229(9) Uani d . 1 . .
H H15A 0.1674 0.2750 0.0161 0.028 Uiso calc R 1 . .
C C16 0.2342(4) 0.33195(16) -0.0233(2) 0.0319(11) Uani d . 1 . .
H H16A 0.2295 0.3201 -0.0709 0.038 Uiso calc R 1 . .
C C17 0.2792(5) 0.37592(18) -0.0034(3) 0.0474(14) Uani d . 1 . .
H H17A 0.3068 0.3941 -0.0375 0.057 Uiso calc R 1 . .
C C18 0.2841(5) 0.39359(18) 0.0663(3) 0.0490(14) Uani d . 1 . .
H H18A 0.3168 0.4234 0.0786 0.059 Uiso calc R 1 . .
C C19 0.2417(4) 0.36852(15) 0.1195(2) 0.0319(10) Uani d . 1 . .
C C20 0.2198(3) 0.29290(13) 0.25651(19) 0.0175(8) Uani d . 1 . .
C C21 0.1587(4) 0.29948(13) 0.3124(2) 0.0203(8) Uani d . 1 . .
H H21A 0.0710 0.3009 0.2989 0.024 Uiso calc R 1 . .
C C22 0.2255(4) 0.30390(13) 0.3873(2) 0.0242(9) Uani d . 1 . .
H H22A 0.1831 0.3081 0.4239 0.029 Uiso calc R 1 . .
C C23 0.3561(4) 0.30198(14) 0.4075(2) 0.0260(10) Uani d . 1 . .
H H23A 0.4022 0.3064 0.4574 0.031 Uiso calc R 1 . .
C C24 0.4167(4) 0.29364(14) 0.3536(2) 0.0233(9) Uani d . 1 . .
H H24A 0.5044 0.2917 0.3680 0.028 Uiso calc R 1 . .
C C25 0.3519(3) 0.28793(13) 0.2774(2) 0.0198(8) Uani d . 1 . .
C C26 -0.4634(4) 0.27819(15) 0.0604(2) 0.0263(10) Uani d . 1 . .
H H26A -0.5421 0.2662 0.0294 0.039 Uiso calc R 1 . .
H H26B -0.4794 0.3040 0.0897 0.039 Uiso calc R 1 . .
H H26C -0.4198 0.2540 0.0936 0.039 Uiso calc R 1 . .
C C27 -0.3046(4) 0.39113(15) 0.1106(2) 0.0313(10) Uani d . 1 . .
H H27A -0.3243 0.4231 0.1184 0.047 Uiso calc R 1 . .
H H27B -0.3697 0.3782 0.0697 0.047 Uiso calc R 1 . .
H H27C -0.2252 0.3897 0.0988 0.047 Uiso calc R 1 . .
C C28 0.2465(5) 0.39181(16) 0.1941(3) 0.0437(13) Uani d . 1 . .
H H28A 0.2626 0.4247 0.1909 0.065 Uiso calc R 1 . .
H H28B 0.3128 0.3780 0.2334 0.065 Uiso calc R 1 . .
H H28C 0.1672 0.3875 0.2053 0.065 Uiso calc R 1 . .
C C29 0.4268(4) 0.27706(16) 0.2230(2) 0.0300(10) Uani d . 1 . .
H H29A 0.5022 0.2605 0.2488 0.045 Uiso calc R 1 . .
H H29B 0.4491 0.3057 0.2027 0.045 Uiso calc R 1 . .
H H29C 0.3772 0.2580 0.1828 0.045 Uiso calc R 1 . .
C C30 -0.2357(4) 0.06438(14) 0.2232(2) 0.0249(9) Uani d . 1 A .
H H30A -0.1680 0.0632 0.2698 0.030 Uiso calc R 1 . .
H H30B -0.2789 0.0941 0.2218 0.030 Uiso calc R 1 . .
C C31A -0.3953(4) 0.03194(16) 0.3037(2) 0.030(5) Uani d PGU 0.53(4) A 1
C C32A -0.5173(9) 0.0494(7) 0.2898(3) 0.052(4) Uani d PGU 0.53(4) A 1
H H32A -0.5660 0.0542 0.2405 0.063 Uiso calc PR 0.53(4) A 1
C C33A -0.5664(6) 0.0597(9) 0.3497(5) 0.065(4) Uani d PGU 0.53(4) A 1
H H33A -0.6480 0.0714 0.3405 0.078 Uiso calc PR 0.53(4) A 1
C C34A -0.4935(6) 0.0526(5) 0.4234(4) 0.063(4) Uani d PGU 0.53(4) A 1
H H34A -0.5264 0.0595 0.4635 0.076 Uiso calc PR 0.53(4) A 1
C C35A -0.3715(10) 0.03513(18) 0.43726(15) 0.046(4) Uani d PGU 0.53(4) A 1
H H35A -0.3228 0.0303 0.4866 0.056 Uiso calc PR 0.53(4) A 1
C C36A -0.3224(7) 0.0248(3) 0.3774(3) 0.035(3) Uani d PGU 0.53(4) A 1
H H36A -0.2408 0.0131 0.3866 0.042 Uiso calc PR 0.53(4) A 1
C C31B -0.4008(4) 0.02967(18) 0.30122(19) 0.033(6) Uani d PGU 0.47(4) A 2
C C32B -0.5287(3) 0.0312(7) 0.2968(4) 0.058(4) Uani d PGU 0.47(4) A 2
H H32B -0.5885 0.0287 0.2502 0.069 Uiso calc PR 0.47(4) A 2
C C33B -0.5671(6) 0.0365(9) 0.3620(6) 0.065(4) Uani d PGU 0.47(4) A 2
H H33B -0.6527 0.0375 0.3590 0.078 Uiso calc PR 0.47(4) A 2
C C34B -0.4777(10) 0.0402(5) 0.4316(4) 0.058(4) Uani d PGU 0.47(4) A 2
H H34B -0.5035 0.0437 0.4752 0.070 Uiso calc PR 0.47(4) A 2
C C35B -0.3498(9) 0.0387(3) 0.43603(19) 0.060(5) Uani d PGU 0.47(4) A 2
H H35B -0.2900 0.0412 0.4826 0.072 Uiso calc PR 0.47(4) A 2
C C36B -0.3114(4) 0.0334(4) 0.3708(4) 0.053(4) Uani d PGU 0.47(4) A 2
H H36B -0.2258 0.0324 0.3738 0.063 Uiso calc PR 0.47(4) A 2
C C37 -0.1059(4) 0.00157(14) 0.1538(2) 0.0248(9) Uani d . 1 A .
C C38 0.0052(5) -0.00675(16) 0.2102(3) 0.0411(12) Uani d . 1 . .
H H38A 0.0448 0.0180 0.2403 0.049 Uiso calc R 1 A .
C C39 0.0580(5) -0.05091(16) 0.2224(3) 0.0457(13) Uani d . 1 A .
H H39A 0.1307 -0.0559 0.2616 0.055 Uiso calc R 1 . .
C C40 0.0030(5) -0.08741(16) 0.1765(3) 0.0384(12) Uani d . 1 . .
H H40A 0.0404 -0.1169 0.1827 0.046 Uiso calc R 1 A .
C C41 -0.1074(5) -0.07998(16) 0.1217(3) 0.0382(11) Uani d . 1 A .
H H41A -0.1461 -0.1049 0.0917 0.046 Uiso calc R 1 . .
C C42 -0.1626(4) -0.03638(14) 0.1100(2) 0.0311(10) Uani d . 1 . .
H H42A -0.2382 -0.0323 0.0726 0.037 Uiso calc R 1 A .
C C43 -0.3036(4) 0.06080(13) 0.0597(2) 0.0221(9) Uani d . 1 A .
C C44 -0.2919(4) 0.04285(14) -0.0075(2) 0.0280(10) Uani d . 1 . .
H H44A -0.2155 0.0300 -0.0097 0.034 Uiso calc R 1 A .
C C45 -0.3939(4) 0.04392(15) -0.0721(2) 0.0336(11) Uani d . 1 A .
H H45A -0.3865 0.0304 -0.1165 0.040 Uiso calc R 1 . .
C C46 -0.5057(4) 0.06497(15) -0.0703(2) 0.0347(11) Uani d . 1 . .
H H46A -0.5732 0.0663 -0.1137 0.042 Uiso calc R 1 A .
C C47 -0.5163(4) 0.08400(15) -0.0035(3) 0.0346(11) Uani d . 1 A .
H H47A -0.5913 0.0984 -0.0021 0.041 Uiso calc R 1 . .
C C48 -0.4170(4) 0.08181(14) 0.0613(2) 0.0276(10) Uani d . 1 . .
H H48A -0.4258 0.0944 0.1061 0.033 Uiso calc R 1 A .
C C49 -0.2362(3) 0.18993(13) 0.0545(2) 0.0190(8) Uani d . 1 . .
C C50 -0.2871(4) 0.18831(13) 0.1871(2) 0.0205(9) Uani d . 1 . .
C C51 -0.0414(3) 0.20681(14) 0.2606(2) 0.0198(8) Uani d . 1 . .
C C52 0.1944(3) 0.18872(13) 0.2310(2) 0.0200(8) Uani d . 1 . .
C C53 0.2411(4) 0.18684(15) 0.0974(2) 0.0250(9) Uani d . 1 . .
C C54 -0.0023(3) 0.21497(13) 0.0274(2) 0.0199(8) Uani d . 1 . .
C C55 -0.0706(4) 0.12134(14) 0.0332(2) 0.0238(9) Uani d . 1 . .
C C56 0.1201(4) 0.07923(17) 0.1345(3) 0.0364(11) Uani d . 1 . .
C C57 0.0378(4) 0.11576(14) 0.2504(2) 0.0287(10) Uani d . 1 . .
Cl Cl1 0.0339(6) 0.0158(2) 0.4242(3) 0.0608(15) Uiso d P 0.25 . .
Cl Cl2 -0.0173(6) 0.0494(2) 0.5618(3) 0.0599(15) Uiso d P 0.25 . .
C C58 -0.0061(18) 0.0667(6) 0.4726(10) 0.036(4) Uiso d P 0.25 . .
H H58A 0.0585 0.0905 0.4781 0.043 Uiso calc PR 0.25 . .
H H58B -0.0859 0.0798 0.4434 0.043 Uiso calc PR 0.25 . .

loop_
_atom_site_aniso_label
_atom_site_aniso_U_11
_atom_site_aniso_U_22
_atom_site_aniso_U_33
_atom_site_aniso_U_12
_atom_site_aniso_U_13
_atom_site_aniso_U_23
Ru1 0.01344(15) 0.02026(17) 0.01309(14) 0.00001(13) 0.00318(11) 0.00101(12)
Ru2 0.01358(16) 0.02206(18) 0.01362(14) -0.00093(13) 0.00329(11) -0.00147(12)
Ru3 0.01813(16) 0.01951(17) 0.01903(15) 0.00044(14) 0.00291(11) -0.00097(13)
S1 0.0514(8) 0.0312(7) 0.0345(6) -0.0142(6) 0.0228(5) -0.0077(5)
P1 0.0152(5) 0.0225(6) 0.0118(4) 0.0006(4) 0.0023(4) -0.0001(4)
P2 0.0138(5) 0.0219(6) 0.0145(4) -0.0024(4) 0.0033(4) -0.0008(4)
P3 0.0235(5) 0.0171(5) 0.0210(5) 0.0005(4) 0.0042(4) 0.0006(4)
O1 0.0249(15) 0.0328(17) 0.0192(14) -0.0014(13) 0.0049(12) -0.0026(12)
O2 0.0223(16) 0.0363(18) 0.0274(15) -0.0035(13) 0.0132(12) 0.0007(13)
O3 0.0235(15) 0.0366(18) 0.0164(13) 0.0010(13) -0.0001(11) 0.0018(12)
O4 0.0269(16) 0.0392(18) 0.0165(14) -0.0008(14) -0.0004(12) 0.0041(12)
O5 0.0248(17) 0.057(2) 0.0290(17) 0.0106(16) 0.0135(13) 0.0004(15)
O6 0.0221(15) 0.0332(17) 0.0177(14) -0.0031(13) 0.0018(11) 0.0004(12)
O7 0.0423(18) 0.0302(17) 0.0206(15) -0.0017(14) 0.0085(13) -0.0015(12)
O8 0.035(2) 0.069(3) 0.068(3) 0.0206(19) 0.0147(18) -0.007(2)
O9 0.059(2) 0.0323(19) 0.0230(16) -0.0101(16) -0.0034(14) 0.0057(13)
C1 0.0186(19) 0.021(2) 0.0121(16) 0.0061(16) 0.0033(14) 0.0006(15)
C2 0.019(2) 0.029(2) 0.025(2) 0.0048(18) 0.0072(16) 0.0049(17)
C3 0.040(3) 0.043(3) 0.020(2) 0.012(2) 0.0157(19) 0.0071(19)
C4 0.035(3) 0.050(3) 0.017(2) 0.009(2) 0.0019(18) 0.0042(19)
C5 0.024(2) 0.035(3) 0.022(2) 0.0042(19) -0.0001(16) -0.0031(18)
C6 0.020(2) 0.025(2) 0.0153(17) 0.0034(17) 0.0031(14) -0.0018(16)
C7 0.0123(19) 0.028(2) 0.0167(18) -0.0023(16) 0.0019(14) -0.0076(16)
C8 0.0134(19) 0.029(2) 0.0196(18) 0.0023(17) 0.0011(14) -0.0019(17)
C9 0.019(2) 0.040(3) 0.0171(19) -0.0014(19) 0.0052(15) -0.0060(17)
C10 0.027(2) 0.039(3) 0.034(2) -0.003(2) 0.0134(19) -0.018(2)
C11 0.030(2) 0.024(2) 0.033(2) 0.0019(19) 0.0078(18) -0.0102(18)
C12 0.021(2) 0.028(2) 0.023(2) -0.0015(18) 0.0033(16) -0.0019(17)
C13 0.020(2) 0.020(2) 0.027(2) 0.0002(18) 0.0036(16) 0.0004(17)
C14 0.020(2) 0.029(2) 0.0199(19) -0.0032(18) 0.0032(16) 0.0020(16)
C15 0.0145(19) 0.033(2) 0.0196(19) -0.0008(17) 0.0018(15) 0.0032(17)
C16 0.029(2) 0.048(3) 0.018(2) -0.003(2) 0.0052(17) 0.0052(19)
C17 0.060(3) 0.047(3) 0.036(3) -0.016(3) 0.014(2) 0.015(2)
C18 0.072(4) 0.038(3) 0.040(3) -0.023(3) 0.020(3) -0.002(2)
C19 0.038(3) 0.034(3) 0.026(2) -0.009(2) 0.0133(19) 0.0052(19)
C20 0.0179(19) 0.019(2) 0.0150(17) -0.0022(16) 0.0030(14) -0.0026(15)
C21 0.021(2) 0.016(2) 0.026(2) -0.0014(17) 0.0104(16) 0.0000(16)
C22 0.031(2) 0.026(2) 0.0181(19) 0.0000(18) 0.0112(16) -0.0006(16)
C23 0.033(2) 0.026(2) 0.0156(18) 0.0006(19) 0.0007(16) -0.0021(16)
C24 0.0154(19) 0.032(2) 0.0199(19) 0.0010(18) 0.0002(15) 0.0020(17)
C25 0.0150(19) 0.025(2) 0.0201(19) -0.0008(17) 0.0055(15) -0.0021(16)
C26 0.017(2) 0.034(2) 0.023(2) 0.0016(18) -0.0028(16) 0.0007(17)
C27 0.039(3) 0.027(2) 0.026(2) 0.008(2) 0.0068(18) 0.0005(18)
C28 0.065(4) 0.030(3) 0.038(3) -0.020(2) 0.017(2) -0.005(2)
C29 0.016(2) 0.047(3) 0.026(2) -0.0009(19) 0.0045(17) -0.0130(19)
C30 0.028(2) 0.023(2) 0.024(2) -0.0024(18) 0.0072(17) -0.0001(16)
C31A 0.036(9) 0.029(9) 0.033(9) -0.003(8) 0.025(8) 0.006(8)
C32A 0.040(7) 0.073(9) 0.040(6) 0.007(6) 0.006(5) 0.008(5)
C33A 0.045(7) 0.102(11) 0.052(7) 0.019(7) 0.020(5) 0.009(7)
C34A 0.073(9) 0.082(9) 0.040(7) 0.030(7) 0.025(6) -0.004(6)
C35A 0.056(7) 0.059(9) 0.025(7) 0.010(7) 0.013(5) -0.014(6)
C36A 0.042(7) 0.035(6) 0.030(6) -0.002(5) 0.013(5) 0.000(5)
C31B 0.039(11) 0.029(10) 0.026(10) 0.002(9) 0.003(9) -0.009(9)
C32B 0.051(8) 0.079(9) 0.051(7) -0.009(7) 0.028(6) -0.005(7)
C33B 0.056(8) 0.082(12) 0.072(9) 0.006(7) 0.042(7) -0.001(8)
C34B 0.075(10) 0.064(8) 0.047(8) 0.005(8) 0.038(7) -0.001(6)
C35B 0.068(9) 0.070(11) 0.045(10) 0.000(9) 0.020(8) 0.007(9)
C36B 0.056(9) 0.073(9) 0.030(8) 0.014(8) 0.013(7) 0.003(7)
C37 0.028(2) 0.023(2) 0.025(2) 0.0029(18) 0.0099(17) 0.0044(17)
C38 0.047(3) 0.027(3) 0.040(3) 0.008(2) -0.004(2) 0.000(2)
C39 0.050(3) 0.032(3) 0.048(3) 0.014(2) 0.003(2) 0.010(2)
C40 0.048(3) 0.021(3) 0.053(3) 0.011(2) 0.027(2) 0.010(2)
C41 0.046(3) 0.023(3) 0.050(3) 0.000(2) 0.020(2) -0.005(2)
C42 0.030(2) 0.018(2) 0.042(3) -0.0025(19) 0.0059(19) -0.0002(18)
C43 0.025(2) 0.017(2) 0.022(2) -0.0077(17) 0.0035(16) 0.0021(16)
C44 0.029(2) 0.028(2) 0.028(2) -0.0056(19) 0.0115(18) -0.0013(18)
C45 0.043(3) 0.030(3) 0.026(2) -0.014(2) 0.0062(19) -0.0026(18)
C46 0.033(3) 0.033(3) 0.029(2) -0.010(2) -0.0049(19) 0.0021(19)
C47 0.026(2) 0.031(3) 0.042(3) -0.001(2) 0.0004(19) 0.002(2)
C48 0.031(2) 0.020(2) 0.032(2) -0.0008(19) 0.0085(18) -0.0002(17)
C49 0.018(2) 0.023(2) 0.0189(19) 0.0011(16) 0.0100(15) 0.0002(15)
C50 0.023(2) 0.021(2) 0.0158(18) 0.0036(17) 0.0031(15) 0.0013(15)
C51 0.0129(18) 0.024(2) 0.023(2) 0.0010(17) 0.0071(15) 0.0012(16)
C52 0.016(2) 0.022(2) 0.025(2) 0.0003(16) 0.0101(16) 0.0003(16)
C53 0.026(2) 0.030(2) 0.0169(19) -0.0007(19) 0.0018(16) 0.0006(16)
C54 0.0134(19) 0.022(2) 0.025(2) -0.0037(16) 0.0068(15) -0.0039(16)
C55 0.023(2) 0.018(2) 0.031(2) 0.0005(17) 0.0091(17) -0.0009(17)
C56 0.024(2) 0.042(3) 0.042(3) 0.004(2) 0.007(2) -0.001(2)
C57 0.032(2) 0.018(2) 0.034(2) -0.0035(19) 0.0054(19) -0.0019(18)

loop_
_atom_type_symbol
_atom_type_description
_atom_type_scat_dispersion_real
_atom_type_scat_dispersion_imag
_atom_type_scat_source
C C 0.0033 0.0016 'International Tables Vol C Tables 4.2.6.8 and 6.1.1.4'
H H 0.0000 0.0000 'International Tables Vol C Tables 4.2.6.8 and 6.1.1.4'
O O 0.0106 0.0060 'International Tables Vol C Tables 4.2.6.8 and 6.1.1.4'
P P 0.1023 0.0942 'International Tables Vol C Tables 4.2.6.8 and 6.1.1.4'
S S 0.1246 0.1234 'International Tables Vol C Tables 4.2.6.8 and 6.1.1.4'
Ru Ru -1.2594 0.8363 'International Tables Vol C Tables 4.2.6.8 and 6.1.1.4'
Cl Cl 0.1484 0.1585 'International Tables Vol C Tables 4.2.6.8 and 6.1.1.4'

loop_
_geom_angle_atom_site_label_1
_geom_angle_atom_site_label_2
_geom_angle_atom_site_label_3
_geom_angle_site_symmetry_1
_geom_angle_site_symmetry_3
_geom_angle
_geom_angle_publ_flag
C50 Ru1 C49 . . 88.68(16) ?
C50 Ru1 C51 . . 91.17(15) ?
C49 Ru1 C51 . . 171.19(16) ?
C50 Ru1 P1 . . 101.97(12) ?
C49 Ru1 P1 . . 91.48(12) ?
C51 Ru1 P1 . . 97.16(12) ?
C50 Ru1 Ru2 . . 165.71(11) ?
C49 Ru1 Ru2 . . 95.92(11) ?
C51 Ru1 Ru2 . . 82.22(11) ?
P1 Ru1 Ru2 . . 91.45(3) ?
C50 Ru1 Ru3 . . 107.98(12) ?
C49 Ru1 Ru3 . . 83.03(11) ?
C51 Ru1 Ru3 . . 88.64(11) ?
P1 Ru1 Ru3 . . 149.37(3) ?
Ru2 Ru1 Ru3 . . 59.434(13) ?
C53 Ru2 C54 . . 92.46(16) ?
C53 Ru2 C52 . . 87.91(16) ?
C54 Ru2 C52 . . 174.47(16) ?
C53 Ru2 P2 . . 105.51(13) ?
C54 Ru2 P2 . . 94.73(11) ?
C52 Ru2 P2 . . 90.49(12) ?
C53 Ru2 Ru3 . . 102.18(13) ?
C54 Ru2 Ru3 . . 93.42(11) ?
C52 Ru2 Ru3 . . 81.11(11) ?
P2 Ru2 Ru3 . . 150.71(3) ?
C53 Ru2 Ru1 . . 161.38(12) ?
C54 Ru2 Ru1 . . 81.79(11) ?
C52 Ru2 Ru1 . . 96.15(11) ?
P2 Ru2 Ru1 . . 92.65(3) ?
Ru3 Ru2 Ru1 . . 60.801(13) ?
C56 Ru3 C57 . . 92.27(19) ?
C56 Ru3 C55 . . 89.19(18) ?
C57 Ru3 C55 . . 178.22(17) ?
C56 Ru3 P3 . . 100.71(15) ?
C57 Ru3 P3 . . 89.20(13) ?
C55 Ru3 P3 . . 91.53(12) ?
C56 Ru3 Ru2 . . 97.21(15) ?
C57 Ru3 Ru2 . . 95.37(12) ?
C55 Ru3 Ru2 . . 83.43(12) ?
P3 Ru3 Ru2 . . 161.31(3) ?
C56 Ru3 Ru1 . . 156.64(14) ?
C57 Ru3 Ru1 . . 86.51(13) ?
C55 Ru3 Ru1 . . 91.75(12) ?
P3 Ru3 Ru1 . . 102.60(3) ?
Ru2 Ru3 Ru1 . . 59.765(17) ?
C31B S1 C30 . . 103.1(2) ?
C31A S1 C30 . . 100.3(2) ?
C1 P1 C7 . . 106.70(17) ?
C1 P1 C13 . . 103.41(18) ?
C7 P1 C13 . . 98.52(17) ?
C1 P1 Ru1 . . 113.30(12) ?
C7 P1 Ru1 . . 117.52(13) ?
C13 P1 Ru1 . . 115.52(13) ?
C20 P2 C14 . . 107.36(17) ?
C20 P2 C13 . . 103.26(17) ?
C14 P2 C13 . . 99.22(18) ?
C20 P2 Ru2 . . 110.56(12) ?
C14 P2 Ru2 . . 119.04(14) ?
C13 P2 Ru2 . . 115.75(13) ?
C43 P3 C37 . . 106.34(18) ?
C43 P3 C30 . . 104.83(19) ?
C37 P3 C30 . . 100.34(18) ?
C43 P3 Ru3 . . 115.05(13) ?
C37 P3 Ru3 . . 113.48(14) ?
C30 P3 Ru3 . . 115.32(13) ?
C2 C1 C6 . . 118.5(3) ?
C2 C1 P1 . . 120.3(3) ?
C6 C1 P1 . . 121.1(3) ?
C3 C2 C1 . . 121.1(4) ?
C3 C2 H2A . . 119.4 ?
C1 C2 H2A . . 119.4 ?
C4 C3 C2 . . 120.5(4) ?
C4 C3 H3A . . 119.8 ?
C2 C3 H3A . . 119.8 ?
C5 C4 C3 . . 119.2(4) ?
C5 C4 H4A . . 120.4 ?
C3 C4 H4A . . 120.4 ?
C4 C5 C6 . . 122.1(4) ?
C4 C5 H5A . . 118.9 ?
C6 C5 H5A . . 118.9 ?
C5 C6 C1 . . 118.5(4) ?
C5 C6 C26 . . 118.8(3) ?
C1 C6 C26 . . 122.6(3) ?
C8 C7 C12 . . 118.9(4) ?
C8 C7 P1 . . 114.7(3) ?
C12 C7 P1 . . 126.1(3) ?
C9 C8 C7 . . 122.1(4) ?
C9 C8 H8A . . 119.0 ?
C7 C8 H8A . . 119.0 ?
C10 C9 C8 . . 119.1(4) ?
C10 C9 H9A . . 120.5 ?
C8 C9 H9A . . 120.5 ?
C11 C10 C9 . . 120.0(4) ?
C11 C10 H10A . . 120.0 ?
C9 C10 H10A . . 120.0 ?
C10 C11 C12 . . 122.3(4) ?
C10 C11 H11A . . 118.9 ?
C12 C11 H11A . . 118.9 ?
C11 C12 C7 . . 117.6(4) ?
C11 C12 C27 . . 117.5(4) ?
C7 C12 C27 . . 124.9(4) ?
P2 C13 P1 . . 116.7(2) ?
P2 C13 H13A . . 108.1 ?
P1 C13 H13A . . 108.1 ?
P2 C13 H13B . . 108.1 ?
P1 C13 H13B . . 108.1 ?
H13A C13 H13B . . 107.3 ?
C15 C14 C19 . . 118.8(4) ?
C15 C14 P2 . . 116.7(3) ?
C19 C14 P2 . . 124.3(3) ?
C16 C15 C14 . . 122.4(4) ?
C16 C15 H15A . . 118.8 ?
C14 C15 H15A . . 118.8 ?
C17 C16 C15 . . 118.5(4) ?
C17 C16 H16A . . 120.7 ?
C15 C16 H16A . . 120.7 ?
C16 C17 C18 . . 120.6(5) ?
C16 C17 H17A . . 119.7 ?
C18 C17 H17A . . 119.7 ?
C17 C18 C19 . . 122.5(5) ?
C17 C18 H18A . . 118.7 ?
C19 C18 H18A . . 118.7 ?
C18 C19 C14 . . 117.0(4) ?
C18 C19 C28 . . 118.6(4) ?
C14 C19 C28 . . 124.3(4) ?
C21 C20 C25 . . 119.2(3) ?
C21 C20 P2 . . 119.9(3) ?
C25 C20 P2 . . 120.6(3) ?
C22 C21 C20 . . 121.3(4) ?
C22 C21 H21A . . 119.3 ?
C20 C21 H21A . . 119.3 ?
C21 C22 C23 . . 119.5(4) ?
C21 C22 H22A . . 120.2 ?
C23 C22 H22A . . 120.2 ?
C24 C23 C22 . . 119.6(3) ?
C24 C23 H23A . . 120.2 ?
C22 C23 H23A . . 120.2 ?
C23 C24 C25 . . 122.4(4) ?
C23 C24 H24A . . 118.8 ?
C25 C24 H24A . . 118.8 ?
C24 C25 C20 . . 117.7(3) ?
C24 C25 C29 . . 118.3(3) ?
C20 C25 C29 . . 123.9(3) ?
C6 C26 H26A . . 109.5 ?
C6 C26 H26B . . 109.5 ?
H26A C26 H26B . . 109.5 ?
C6 C26 H26C . . 109.5 ?
H26A C26 H26C . . 109.5 ?
H26B C26 H26C . . 109.5 ?
C12 C27 H27A . . 109.5 ?
C12 C27 H27B . . 109.5 ?
H27A C27 H27B . . 109.5 ?
C12 C27 H27C . . 109.5 ?
H27A C27 H27C . . 109.5 ?
H27B C27 H27C . . 109.5 ?
C19 C28 H28A . . 109.5 ?
C19 C28 H28B . . 109.5 ?
H28A C28 H28B . . 109.5 ?
C19 C28 H28C . . 109.5 ?
H28A C28 H28C . . 109.5 ?
H28B C28 H28C . . 109.5 ?
C25 C29 H29A . . 109.5 ?
C25 C29 H29B . . 109.5 ?
H29A C29 H29B . . 109.5 ?
C25 C29 H29C . . 109.5 ?
H29A C29 H29C . . 109.5 ?
H29B C29 H29C . . 109.5 ?
S1 C30 P3 . . 112.4(2) ?
S1 C30 H30A . . 109.1 ?
P3 C30 H30A . . 109.1 ?
S1 C30 H30B . . 109.1 ?
P3 C30 H30B . . 109.1 ?
H30A C30 H30B . . 107.9 ?
C32A C31A C36A . . 120.0 ?
C32A C31A S1 . . 115.9(3) ?
C36A C31A S1 . . 124.0(4) ?
C31A C32A C33A . . 120.0 ?
C31A C32A H32A . . 120.0 ?
C33A C32A H32A . . 120.0 ?
C34A C33A C32A . . 120.0 ?
C34A C33A H33A . . 120.0 ?
C32A C33A H33A . . 120.0 ?
C35A C34A C33A . . 120.0 ?
C35A C34A H34A . . 120.0 ?
C33A C34A H34A . . 120.0 ?
C34A C35A C36A . . 120.0 ?
C34A C35A H35A . . 120.0 ?
C36A C35A H35A . . 120.0 ?
C35A C36A C31A . . 120.0 ?
C35A C36A H36A . . 120.0 ?
C31A C36A H36A . . 120.0 ?
C32B C31B C36B . . 120.0 ?
C32B C31B S1 . . 122.2(3) ?
C36B C31B S1 . . 117.4(3) ?
C31B C32B C33B . . 120.0 ?
C31B C32B H32B . . 120.0 ?
C33B C32B H32B . . 120.0 ?
C34B C33B C32B . . 120.0 ?
C34B C33B H33B . . 120.0 ?
C32B C33B H33B . . 120.0 ?
C33B C34B C35B . . 120.0 ?
C33B C34B H34B . . 120.0 ?
C35B C34B H34B . . 120.0 ?
C34B C35B C36B . . 120.0 ?
C34B C35B H35B . . 120.0 ?
C36B C35B H35B . . 120.0 ?
C35B C36B C31B . . 120.0 ?
C35B C36B H36B . . 120.0 ?
C31B C36B H36B . . 120.0 ?
C38 C37 C42 . . 117.5(4) ?
C38 C37 P3 . . 117.8(3) ?
C42 C37 P3 . . 124.7(3) ?
C39 C38 C37 . . 121.5(4) ?
C39 C38 H38A . . 119.2 ?
C37 C38 H38A . . 119.2 ?
C40 C39 C38 . . 119.9(4) ?
C40 C39 H39A . . 120.1 ?
C38 C39 H39A . . 120.1 ?
C41 C40 C39 . . 119.3(4) ?
C41 C40 H40A . . 120.4 ?
C39 C40 H40A . . 120.4 ?
C40 C41 C42 . . 121.4(4) ?
C40 C41 H41A . . 119.3 ?
C42 C41 H41A . . 119.3 ?
C41 C42 C37 . . 120.3(4) ?
C41 C42 H42A . . 119.8 ?
C37 C42 H42A . . 119.8 ?
C44 C43 C48 . . 119.1(4) ?
C44 C43 P3 . . 119.9(3) ?
C48 C43 P3 . . 120.8(3) ?
C43 C44 C45 . . 120.4(4) ?
C43 C44 H44A . . 119.8 ?
C45 C44 H44A . . 119.8 ?
C46 C45 C44 . . 120.3(4) ?
C46 C45 H45A . . 119.9 ?
C44 C45 H45A . . 119.9 ?
C45 C46 C47 . . 119.3(4) ?
C45 C46 H46A . . 120.4 ?
C47 C46 H46A . . 120.4 ?
C48 C47 C46 . . 120.8(4) ?
C48 C47 H47A . . 119.6 ?
C46 C47 H47A . . 119.6 ?
C47 C48 C43 . . 120.1(4) ?
C47 C48 H48A . . 120.0 ?
C43 C48 H48A . . 120.0 ?
O1 C49 Ru1 . . 172.0(3) ?
O2 C50 Ru1 . . 179.7(4) ?
O3 C51 Ru1 . . 173.3(3) ?
O4 C52 Ru2 . . 173.4(3) ?
O5 C53 Ru2 . . 178.7(4) ?
O6 C54 Ru2 . . 173.2(3) ?
O7 C55 Ru3 . . 173.5(3) ?
O8 C56 Ru3 . . 178.4(5) ?
O9 C57 Ru3 . . 171.8(4) ?
C58 Cl1 Cl2 . 3_556 132.1(7) ?
C58 Cl2 Cl1 . 3_556 116.0(7) ?
Cl2 C58 Cl1 . . 108.9(10) ?
Cl2 C58 H58A . . 109.9 ?
Cl1 C58 H58A . . 109.9 ?
Cl2 C58 H58B . . 109.9 ?
Cl1 C58 H58B . . 109.9 ?
H58A C58 H58B . . 108.3 ?

loop_
_geom_bond_atom_site_label_1
_geom_bond_atom_site_label_2
_geom_bond_site_symmetry_2
_geom_bond_distance
_geom_bond_publ_flag
Ru1 C50 . 1.880(4) ?
Ru1 C49 . 1.924(4) ?
Ru1 C51 . 1.933(4) ?
Ru1 P1 . 2.3594(11) y
Ru1 Ru2 . 2.8449(7) ?
Ru1 Ru3 . 2.8744(6) ?
Ru2 C53 . 1.891(5) ?
Ru2 C54 . 1.925(4) ?
Ru2 C52 . 1.936(4) ?
Ru2 P2 . 2.3476(11) y
Ru2 Ru3 . 2.8352(6) ?
Ru3 C56 . 1.888(5) ?
Ru3 C57 . 1.926(4) ?
Ru3 C55 . 1.931(4) ?
Ru3 P3 . 2.3289(12) y
S1 C31B . 1.754(3) ?
S1 C31A . 1.777(3) ?
S1 C30 . 1.816(4) ?
P1 C1 . 1.830(3) ?
P1 C7 . 1.849(4) ?
P1 C13 . 1.854(4) ?
P2 C20 . 1.829(3) ?
P2 C14 . 1.839(4) ?
P2 C13 . 1.854(4) ?
P3 C43 . 1.824(4) ?
P3 C37 . 1.826(4) ?
P3 C30 . 1.840(4) ?
O1 C49 . 1.151(4) ?
O2 C50 . 1.149(5) ?
O3 C51 . 1.139(4) ?
O4 C52 . 1.139(4) ?
O5 C53 . 1.144(5) ?
O6 C54 . 1.148(4) ?
O7 C55 . 1.142(5) ?
O8 C56 . 1.140(5) ?
O9 C57 . 1.143(5) ?
C1 C2 . 1.401(5) ?
C1 C6 . 1.405(5) ?
C2 C3 . 1.374(5) ?
C2 H2A . 0.9300 ?
C3 C4 . 1.373(6) ?
C3 H3A . 0.9300 ?
C4 C5 . 1.372(6) ?
C4 H4A . 0.9300 ?
C5 C6 . 1.392(5) ?
C5 H5A . 0.9300 ?
C6 C26 . 1.508(5) ?
C7 C8 . 1.389(5) ?
C7 C12 . 1.412(5) ?
C8 C9 . 1.385(5) ?
C8 H8A . 0.9300 ?
C9 C10 . 1.376(6) ?
C9 H9A . 0.9300 ?
C10 C11 . 1.372(6) ?
C10 H10A . 0.9300 ?
C11 C12 . 1.402(6) ?
C11 H11A . 0.9300 ?
C12 C27 . 1.505(5) ?
C13 H13A . 0.9700 ?
C13 H13B . 0.9700 ?
C14 C15 . 1.392(5) ?
C14 C19 . 1.415(6) ?
C15 C16 . 1.381(5) ?
C15 H15A . 0.9300 ?
C16 C17 . 1.363(6) ?
C16 H16A . 0.9300 ?
C17 C18 . 1.368(7) ?
C17 H17A . 0.9300 ?
C18 C19 . 1.397(6) ?
C18 H18A . 0.9300 ?
C19 C28 . 1.517(6) ?
C20 C21 . 1.392(5) ?
C20 C25 . 1.406(5) ?
C21 C22 . 1.381(5) ?
C21 H21A . 0.9300 ?
C22 C23 . 1.384(5) ?
C22 H22A . 0.9300 ?
C23 C24 . 1.364(6) ?
C23 H23A . 0.9300 ?
C24 C25 . 1.399(5) ?
C24 H24A . 0.9300 ?
C25 C29 . 1.498(5) ?
C26 H26A . 0.9600 ?
C26 H26B . 0.9600 ?
C26 H26C . 0.9600 ?
C27 H27A . 0.9600 ?
C27 H27B . 0.9600 ?
C27 H27C . 0.9600 ?
C28 H28A . 0.9600 ?
C28 H28B . 0.9600 ?
C28 H28C . 0.9600 ?
C29 H29A . 0.9600 ?
C29 H29B . 0.9600 ?
C29 H29C . 0.9600 ?
C30 H30A . 0.9700 ?
C30 H30B . 0.9700 ?
C31A C32A . 1.3900 ?
C31A C36A . 1.3900 ?
C32A C33A . 1.3900 ?
C32A H32A . 0.9300 ?
C33A C34A . 1.3900 ?
C33A H33A . 0.9300 ?
C34A C35A . 1.3900 ?
C34A H34A . 0.9300 ?
C35A C36A . 1.3900 ?
C35A H35A . 0.9300 ?
C36A H36A . 0.9300 ?
C31B C32B . 1.3900 ?
C31B C36B . 1.3900 ?
C32B C33B . 1.3900 ?
C32B H32B . 0.9300 ?
C33B C34B . 1.3900 ?
C33B H33B . 0.9300 ?
C34B C35B . 1.3900 ?
C34B H34B . 0.9300 ?
C35B C36B . 1.3900 ?
C35B H35B . 0.9300 ?
C36B H36B . 0.9300 ?
C37 C38 . 1.390(6) ?
C37 C42 . 1.393(5) ?
C38 C39 . 1.382(6) ?
C38 H38A . 0.9300 ?
C39 C40 . 1.374(6) ?
C39 H39A . 0.9300 ?
C40 C41 . 1.366(6) ?
C40 H40A . 0.9300 ?
C41 C42 . 1.377(6) ?
C41 H41A . 0.9300 ?
C42 H42A . 0.9300 ?
C43 C44 . 1.380(5) ?
C43 C48 . 1.395(6) ?
C44 C45 . 1.394(6) ?
C44 H44A . 0.9300 ?
C45 C46 . 1.380(6) ?
C45 H45A . 0.9300 ?
C46 C47 . 1.383(6) ?
C46 H46A . 0.9300 ?
C47 C48 . 1.381(5) ?
C47 H47A . 0.9300 ?
C48 H48A . 0.9300 ?
Cl1 C58 . 1.824(19) ?
Cl1 Cl2 3_556 1.896(8) ?
Cl2 C58 . 1.755(19) ?
Cl2 Cl1 3_556 1.896(8) ?
C58 H58A . 0.9700 ?
C58 H58B . 0.9700 ?

loop_
_geom_hbond_atom_site_label_D
_geom_hbond_atom_site_label_H
_geom_hbond_atom_site_label_A
_geom_hbond_site_symmetry_A
_geom_hbond_distance_DH
_geom_hbond_distance_HA
_geom_hbond_distance_DA
_geom_hbond_angle_DHA
_geom_hbond_publ_flag
C9 H9A O1 4_566 0.93 2.53 3.330(5) 144 yes
C29 H29B Cg1 1_655 0.96 2.97 3.554(5) 121 yes
C40 H40A Cg1 2_545 0.93 2.92 3.670(6) 139 yes
C58 H58A Cg2 4_555 0.97 2.67 3.585(19) 158 yes

loop_
_geom_torsion_atom_site_label_1
_geom_torsion_atom_site_label_2
_geom_torsion_atom_site_label_3
_geom_torsion_atom_site_label_4
_geom_torsion_site_symmetry_1
_geom_torsion_site_symmetry_2
_geom_torsion_site_symmetry_3
_geom_torsion_site_symmetry_4
_geom_torsion
_geom_torsion_publ_flag
C50 Ru1 Ru2 C53 . . . . 55.6(6) ?
C49 Ru1 Ru2 C53 . . . . -52.7(4) ?
C51 Ru1 Ru2 C53 . . . . 118.6(4) ?
P1 Ru1 Ru2 C53 . . . . -144.3(4) ?
Ru3 Ru1 Ru2 C53 . . . . 25.6(4) ?
C50 Ru1 Ru2 C54 . . . . 128.6(5) ?
C49 Ru1 Ru2 C54 . . . . 20.31(16) ?
C51 Ru1 Ru2 C54 . . . . -168.36(16) ?
P1 Ru1 Ru2 C54 . . . . -71.33(12) ?
Ru3 Ru1 Ru2 C54 . . . . 98.61(11) ?
C50 Ru1 Ru2 C52 . . . . -46.3(5) ?
C49 Ru1 Ru2 C52 . . . . -154.51(16) ?
C51 Ru1 Ru2 C52 . . . . 16.81(16) ?
P1 Ru1 Ru2 C52 . . . . 113.84(12) ?
Ru3 Ru1 Ru2 C52 . . . . -76.22(11) ?
C50 Ru1 Ru2 P2 . . . . -137.0(5) ?
C49 Ru1 Ru2 P2 . . . . 114.71(12) ?
C51 Ru1 Ru2 P2 . . . . -73.96(12) ?
P1 Ru1 Ru2 P2 . . . . 23.07(3) ?
Ru3 Ru1 Ru2 P2 . . . . -166.99(3) ?
C50 Ru1 Ru2 Ru3 . . . . 30.0(5) ?
C49 Ru1 Ru2 Ru3 . . . . -78.30(11) ?
C51 Ru1 Ru2 Ru3 . . . . 93.03(12) ?
P1 Ru1 Ru2 Ru3 . . . . -169.94(3) ?
C53 Ru2 Ru3 C56 . . . . 12.34(18) ?
C54 Ru2 Ru3 C56 . . . . 105.60(18) ?
C52 Ru2 Ru3 C56 . . . . -73.55(18) ?
P2 Ru2 Ru3 C56 . . . . -148.41(15) ?
Ru1 Ru2 Ru3 C56 . . . . -175.77(14) ?
C53 Ru2 Ru3 C57 . . . . 105.32(17) ?
C54 Ru2 Ru3 C57 . . . . -161.42(17) ?
C52 Ru2 Ru3 C57 . . . . 19.42(17) ?
P2 Ru2 Ru3 C57 . . . . -55.43(14) ?
Ru1 Ru2 Ru3 C57 . . . . -82.79(13) ?
C53 Ru2 Ru3 C55 . . . . -76.00(16) ?
C54 Ru2 Ru3 C55 . . . . 17.26(16) ?
C52 Ru2 Ru3 C55 . . . . -161.90(17) ?
P2 Ru2 Ru3 C55 . . . . 123.25(13) ?
Ru1 Ru2 Ru3 C55 . . . . 95.89(12) ?
C53 Ru2 Ru3 P3 . . . . -151.13(14) ?
C54 Ru2 Ru3 P3 . . . . -57.87(15) ?
C52 Ru2 Ru3 P3 . . . . 122.97(15) ?
P2 Ru2 Ru3 P3 . . . . 48.11(11) ?
Ru1 Ru2 Ru3 P3 . . . . 20.76(9) ?
C53 Ru2 Ru3 Ru1 . . . . -171.89(11) ?
C54 Ru2 Ru3 Ru1 . . . . -78.63(12) ?
C52 Ru2 Ru3 Ru1 . . . . 102.22(12) ?
P2 Ru2 Ru3 Ru1 . . . . 27.36(5) ?
C50 Ru1 Ru3 C56 . . . . -161.9(4) ?
C49 Ru1 Ru3 C56 . . . . 111.7(4) ?
C51 Ru1 Ru3 C56 . . . . -71.1(4) ?
P1 Ru1 Ru3 C56 . . . . 30.7(4) ?
Ru2 Ru1 Ru3 C56 . . . . 10.6(4) ?
C50 Ru1 Ru3 C57 . . . . -74.27(17) ?
C49 Ru1 Ru3 C57 . . . . -160.60(17) ?
C51 Ru1 Ru3 C57 . . . . 16.52(17) ?
P1 Ru1 Ru3 C57 . . . . 118.32(14) ?
Ru2 Ru1 Ru3 C57 . . . . 98.28(13) ?
C50 Ru1 Ru3 C55 . . . . 106.08(16) ?
C49 Ru1 Ru3 C55 . . . . 19.75(17) ?
C51 Ru1 Ru3 C55 . . . . -163.12(16) ?
P1 Ru1 Ru3 C55 . . . . -61.32(13) ?
Ru2 Ru1 Ru3 C55 . . . . -81.36(12) ?
C50 Ru1 Ru3 P3 . . . . 14.13(11) ?
C49 Ru1 Ru3 P3 . . . . -72.20(12) ?
C51 Ru1 Ru3 P3 . . . . 104.92(12) ?
P1 Ru1 Ru3 P3 . . . . -153.28(5) ?
Ru2 Ru1 Ru3 P3 . . . . -173.32(3) ?
C50 Ru1 Ru3 Ru2 . . . . -172.55(11) ?
C49 Ru1 Ru3 Ru2 . . . . 101.12(11) ?
C51 Ru1 Ru3 Ru2 . . . . -81.76(11) ?
P1 Ru1 Ru3 Ru2 . . . . 20.04(5) ?
C50 Ru1 P1 C1 . . . . -91.35(17) ?
C49 Ru1 P1 C1 . . . . -2.38(18) ?
C51 Ru1 P1 C1 . . . . 175.92(17) ?
Ru2 Ru1 P1 C1 . . . . 93.58(14) ?
Ru3 Ru1 P1 C1 . . . . 76.41(15) ?
C50 Ru1 P1 C7 . . . . 33.91(17) ?
C49 Ru1 P1 C7 . . . . 122.88(17) ?
C51 Ru1 P1 C7 . . . . -58.83(17) ?
Ru2 Ru1 P1 C7 . . . . -141.16(13) ?
Ru3 Ru1 P1 C7 . . . . -158.33(12) ?
C50 Ru1 P1 C13 . . . . 149.62(18) ?
C49 Ru1 P1 C13 . . . . -121.42(18) ?
C51 Ru1 P1 C13 . . . . 56.88(18) ?
Ru2 Ru1 P1 C13 . . . . -25.46(15) ?
Ru3 Ru1 P1 C13 . . . . -42.63(16) ?
C53 Ru2 P2 C20 . . . . -87.92(18) ?
C54 Ru2 P2 C20 . . . . 178.21(17) ?
C52 Ru2 P2 C20 . . . . 0.05(17) ?
Ru3 Ru2 P2 C20 . . . . 72.55(15) ?
Ru1 Ru2 P2 C20 . . . . 96.23(13) ?
C53 Ru2 P2 C14 . . . . 37.03(18) ?
C54 Ru2 P2 C14 . . . . -56.84(18) ?
C52 Ru2 P2 C14 . . . . 125.00(18) ?
Ru3 Ru2 P2 C14 . . . . -162.50(13) ?
Ru1 Ru2 P2 C14 . . . . -138.82(14) ?
C53 Ru2 P2 C13 . . . . 155.15(18) ?
C54 Ru2 P2 C13 . . . . 61.28(19) ?
C52 Ru2 P2 C13 . . . . -116.88(18) ?
Ru3 Ru2 P2 C13 . . . . -44.38(16) ?
Ru1 Ru2 P2 C13 . . . . -20.70(15) ?
C56 Ru3 P3 C43 . . . . -112.4(2) ?
C57 Ru3 P3 C43 . . . . 155.4(2) ?
C55 Ru3 P3 C43 . . . . -22.93(19) ?
Ru2 Ru3 P3 C43 . . . . 50.91(19) ?
Ru1 Ru3 P3 C43 . . . . 69.20(16) ?
C56 Ru3 P3 C37 . . . . 10.4(2) ?
C57 Ru3 P3 C37 . . . . -81.77(19) ?
C55 Ru3 P3 C37 . . . . 99.85(18) ?
Ru2 Ru3 P3 C37 . . . . 173.70(14) ?
Ru1 Ru3 P3 C37 . . . . -168.01(14) ?
C56 Ru3 P3 C30 . . . . 125.4(2) ?
C57 Ru3 P3 C30 . . . . 33.20(19) ?
C55 Ru3 P3 C30 . . . . -145.18(19) ?
Ru2 Ru3 P3 C30 . . . . -71.34(18) ?
Ru1 Ru3 P3 C30 . . . . -53.05(15) ?
C7 P1 C1 C2 . . . . 128.6(3) ?
C13 P1 C1 C2 . . . . 25.3(4) ?
Ru1 P1 C1 C2 . . . . -100.5(3) ?
C7 P1 C1 C6 . . . . -54.5(4) ?
C13 P1 C1 C6 . . . . -157.8(3) ?
Ru1 P1 C1 C6 . . . . 76.4(3) ?
C6 C1 C2 C3 . . . . 2.4(6) ?
P1 C1 C2 C3 . . . . 179.4(3) ?
C1 C2 C3 C4 . . . . 0.6(7) ?
C2 C3 C4 C5 . . . . -2.3(7) ?
C3 C4 C5 C6 . . . . 0.9(7) ?
C4 C5 C6 C1 . . . . 2.1(6) ?
C4 C5 C6 C26 . . . . 179.8(4) ?
C2 C1 C6 C5 . . . . -3.7(6) ?
P1 C1 C6 C5 . . . . 179.4(3) ?
C2 C1 C6 C26 . . . . 178.7(4) ?
P1 C1 C6 C26 . . . . 1.8(5) ?
C1 P1 C7 C8 . . . . 152.3(3) ?
C13 P1 C7 C8 . . . . -100.9(3) ?
Ru1 P1 C7 C8 . . . . 23.8(3) ?
C1 P1 C7 C12 . . . . -33.5(4) ?
C13 P1 C7 C12 . . . . 73.4(3) ?
Ru1 P1 C7 C12 . . . . -162.0(3) ?
C12 C7 C8 C9 . . . . 0.2(6) ?
P1 C7 C8 C9 . . . . 174.9(3) ?
C7 C8 C9 C10 . . . . 2.3(6) ?
C8 C9 C10 C11 . . . . -2.2(6) ?
C9 C10 C11 C12 . . . . -0.5(6) ?
C10 C11 C12 C7 . . . . 3.0(6) ?
C10 C11 C12 C27 . . . . -176.0(4) ?
C8 C7 C12 C11 . . . . -2.8(5) ?
P1 C7 C12 C11 . . . . -176.8(3) ?
C8 C7 C12 C27 . . . . 176.1(4) ?
P1 C7 C12 C27 . . . . 2.1(6) ?
C20 P2 C13 P1 . . . . -114.1(2) ?
C14 P2 C13 P1 . . . . 135.5(2) ?
Ru2 P2 C13 P1 . . . . 6.8(3) ?
C1 P1 C13 P2 . . . . -108.1(2) ?
C7 P1 C13 P2 . . . . 142.3(2) ?
Ru1 P1 C13 P2 . . . . 16.2(3) ?
C20 P2 C14 C15 . . . . 145.2(3) ?
C13 P2 C14 C15 . . . . -107.7(3) ?
Ru2 P2 C14 C15 . . . . 18.8(4) ?
C20 P2 C14 C19 . . . . -40.9(4) ?
C13 P2 C14 C19 . . . . 66.3(4) ?
Ru2 P2 C14 C19 . . . . -167.3(3) ?
C19 C14 C15 C16 . . . . -0.6(6) ?
P2 C14 C15 C16 . . . . 173.7(3) ?
C14 C15 C16 C17 . . . . 2.0(6) ?
C15 C16 C17 C18 . . . . -1.1(7) ?
C16 C17 C18 C19 . . . . -1.3(9) ?
C17 C18 C19 C14 . . . . 2.7(8) ?
C17 C18 C19 C28 . . . . -177.7(5) ?
C15 C14 C19 C18 . . . . -1.7(6) ?
P2 C14 C19 C18 . . . . -175.5(4) ?
C15 C14 C19 C28 . . . . 178.7(4) ?
P2 C14 C19 C28 . . . . 4.9(6) ?
C14 P2 C20 C21 . . . . 134.1(3) ?
C13 P2 C20 C21 . . . . 29.9(4) ?
Ru2 P2 C20 C21 . . . . -94.6(3) ?
C14 P2 C20 C25 . . . . -52.2(4) ?
C13 P2 C20 C25 . . . . -156.5(3) ?
Ru2 P2 C20 C25 . . . . 79.1(3) ?
C25 C20 C21 C22 . . . . 3.8(6) ?
P2 C20 C21 C22 . . . . 177.5(3) ?
C20 C21 C22 C23 . . . . 0.3(6) ?
C21 C22 C23 C24 . . . . -3.0(6) ?
C22 C23 C24 C25 . . . . 1.6(6) ?
C23 C24 C25 C20 . . . . 2.5(6) ?
C23 C24 C25 C29 . . . . -177.7(4) ?
C21 C20 C25 C24 . . . . -5.0(6) ?
P2 C20 C25 C24 . . . . -178.7(3) ?
C21 C20 C25 C29 . . . . 175.1(4) ?
P2 C20 C25 C29 . . . . 1.4(6) ?
C31B S1 C30 P3 . . . . -177.5(2) ?
C31A S1 C30 P3 . . . . -178.2(2) ?
C43 P3 C30 S1 . . . . 56.0(3) ?
C37 P3 C30 S1 . . . . -54.1(2) ?
Ru3 P3 C30 S1 . . . . -176.38(14) ?
C31B S1 C31A C32A . . . . -60.50(19) ?
C30 S1 C31A C32A . . . . 107.6(9) ?
C31B S1 C31A C36A . . . . 116.08(16) ?
C30 S1 C31A C36A . . . . -75.8(8) ?
C36A C31A C32A C33A . . . . 0.0 ?
S1 C31A C32A C33A . . . . 176.7(3) ?
C31A C32A C33A C34A . . . . 0.0 ?
C32A C33A C34A C35A . . . . 0.0 ?
C33A C34A C35A C36A . . . . 0.0 ?
C34A C35A C36A C31A . . . . 0.0 ?
C32A C31A C36A C35A . . . . 0.0 ?
S1 C31A C36A C35A . . . . -176.5(3) ?
C31A S1 C31B C32B . . . . 141.4(3) ?
C30 S1 C31B C32B . . . . 129.4(9) ?
C31A S1 C31B C36B . . . . -45.18(11) ?
C30 S1 C31B C36B . . . . -57.2(8) ?
C36B C31B C32B C33B . . . . 0.0 ?
S1 C31B C32B C33B . . . . 173.3(4) ?
C31B C32B C33B C34B . . . . 0.0 ?
C32B C33B C34B C35B . . . . 0.0 ?
C33B C34B C35B C36B . . . . 0.0 ?
C34B C35B C36B C31B . . . . 0.0 ?
C32B C31B C36B C35B . . . . 0.0 ?
S1 C31B C36B C35B . . . . -173.6(3) ?
C43 P3 C37 C38 . . . . 174.9(4) ?
C30 P3 C37 C38 . . . . -76.2(4) ?
Ru3 P3 C37 C38 . . . . 47.4(4) ?
C43 P3 C37 C42 . . . . -5.6(4) ?
C30 P3 C37 C42 . . . . 103.3(4) ?
Ru3 P3 C37 C42 . . . . -133.1(4) ?
C42 C37 C38 C39 . . . . 0.2(7) ?
P3 C37 C38 C39 . . . . 179.7(4) ?
C37 C38 C39 C40 . . . . 2.3(8) ?
C38 C39 C40 C41 . . . . -3.4(8) ?
C39 C40 C41 C42 . . . . 2.0(8) ?
C40 C41 C42 C37 . . . . 0.6(7) ?
C38 C37 C42 C41 . . . . -1.7(7) ?
P3 C37 C42 C41 . . . . 178.8(4) ?
C37 P3 C43 C44 . . . . -51.9(4) ?
C30 P3 C43 C44 . . . . -157.6(3) ?
Ru3 P3 C43 C44 . . . . 74.6(3) ?
C37 P3 C43 C48 . . . . 133.2(3) ?
C30 P3 C43 C48 . . . . 27.5(4) ?
Ru3 P3 C43 C48 . . . . -100.2(3) ?
C48 C43 C44 C45 . . . . -2.7(6) ?
P3 C43 C44 C45 . . . . -177.7(3) ?
C43 C44 C45 C46 . . . . 3.1(6) ?
C44 C45 C46 C47 . . . . -1.5(6) ?
C45 C46 C47 C48 . . . . -0.5(7) ?
C46 C47 C48 C43 . . . . 0.9(6) ?
C44 C43 C48 C47 . . . . 0.7(6) ?
P3 C43 C48 C47 . . . . 175.6(3) ?
